data_2238840
loop_
_publ_author_name
'Umadevi, M.'
'Saravanan, V.'
'Yamuna, R.'
'Mohanakrishnan, A. K.'
'Chakkaravarthi, G.'

_publ_section_title
;
 (<i>E</i>)-1-[2-(4-Fluoro-2-nitrostyryl)-1-phenylsulfonyl-1<i>H</i>-indol-3-yl]propan-1-one
;
_journal_coeditor_code BT6945
_journal_issue 12
_journal_name_full 'Acta Crystallographica Section E'
_journal_page_first o1780
_journal_paper_doi 10.1107/S1600536813030961
_journal_volume 69
_journal_year 2013
_chemical_formula_iupac 'C25 H19 F N2 O5 S'
_chemical_formula_moiety 'C25 H19 F N2 O5 S'
_chemical_formula_sum 'C25 H19 F N2 O5 S'
_chemical_formula_weight 478.48
_chemical_name_systematic (<i>E</i>)-1-[2-(4-Fluoro-2-nitrostyryl)-1-phenylsulfonyl-1<i>H</i>-indol-3-yl]propan-1-one
_space_group_IT_number 2
_symmetry_cell_setting triclinic
_symmetry_space_group_name_Hall '-P 1'
_symmetry_space_group_name_H-M 'P -1'
_atom_sites_solution_hydrogens geom
_atom_sites_solution_primary direct
_atom_sites_solution_secondary difmap
_audit_creation_method SHELXL-97
_cell_angle_alpha 68.606(2)
_cell_angle_beta 80.554(3)
_cell_angle_gamma 81.012(2)
_cell_formula_units_Z 2
_cell_length_a 8.2615(3)
_cell_length_b 10.7624(5)
_cell_length_c 13.2432(6)
_cell_measurement_reflns_used 5619
_cell_measurement_temperature 295(2)
_cell_measurement_theta_max 31.1
_cell_measurement_theta_min 2.1
_cell_volume 1075.53(8)
_computing_cell_refinement 'SAINT (Bruker, 2004)'
_computing_data_collection 'APEX2 (Bruker, 2004)'
_computing_data_reduction 'SAINT (Bruker, 2004)'
_computing_molecular_graphics 'PLATON (Spek, 2009)'
_computing_publication_material 'SHELXL97 (Sheldrick, 2008)'
_computing_structure_refinement 'SHELXL97 (Sheldrick, 2008)'
_computing_structure_solution 'SHELXS97 (Sheldrick, 2008)'
_diffrn_ambient_temperature 295(2)
_diffrn_measured_fraction_theta_full 0.999
_diffrn_measured_fraction_theta_max 0.860
_diffrn_measurement_device_type 'Bruker  APEXII'
_diffrn_measurement_method '\w and \f scan'
_diffrn_radiation_monochromator graphite
_diffrn_radiation_source 'fine-focus sealed tube'
_diffrn_radiation_type MoK\a
_diffrn_radiation_wavelength 0.71073
_diffrn_reflns_av_R_equivalents 0.0276
_diffrn_reflns_av_sigmaI/netI 0.0278
_diffrn_reflns_limit_h_max 12
_diffrn_reflns_limit_h_min -12
_diffrn_reflns_limit_k_max 17
_diffrn_reflns_limit_k_min -16
_diffrn_reflns_limit_l_max 21
_diffrn_reflns_limit_l_min -20
_diffrn_reflns_number 27388
_diffrn_reflns_theta_full 25.00
_diffrn_reflns_theta_max 35.04
_diffrn_reflns_theta_min 1.66
_diffrn_standards_interval_time 0
_diffrn_standards_number 0
_exptl_absorpt_coefficient_mu 0.202
_exptl_absorpt_correction_T_max 0.9608
_exptl_absorpt_correction_T_min 0.9420
_exptl_absorpt_correction_type multi-scan
_exptl_absorpt_process_details '(SADABS; Sheldrick, 1996)'
_exptl_crystal_colour colourless
_exptl_crystal_density_diffrn 1.477
_exptl_crystal_density_method 'not measured'
_exptl_crystal_description block
_exptl_crystal_F_000 496
_exptl_crystal_size_max 0.30
_exptl_crystal_size_mid 0.24
_exptl_crystal_size_min 0.20
_refine_diff_density_max 0.963
_refine_diff_density_min -0.609
_refine_ls_extinction_method none
_refine_ls_goodness_of_fit_ref 1.025
_refine_ls_hydrogen_treatment constr
_refine_ls_matrix_type full
_refine_ls_number_parameters 308
_refine_ls_number_reflns 8185
_refine_ls_number_restraints 0
_refine_ls_restrained_S_all 1.025
_refine_ls_R_factor_all 0.0835
_refine_ls_R_factor_gt 0.0552
_refine_ls_shift/su_max 0.000
_refine_ls_shift/su_mean 0.000
_refine_ls_structure_factor_coef Fsqd
_refine_ls_weighting_details 'calc w=1/[\s^2^(Fo^2^)+(0.0890P)^2^+0.2703P] where P=(Fo^2^+2Fc^2^)/3'
_refine_ls_weighting_scheme calc
_refine_ls_wR_factor_gt 0.1518
_refine_ls_wR_factor_ref 0.1757
_reflns_number_gt 5506
_reflns_number_total 8185
_reflns_threshold_expression I>2sigma(I)
_cod_data_source_file bt6945.cif
_cod_data_source_block I
_cod_database_code 2238840

loop_
_symmetry_equiv_pos_as_xyz
'x, y, z'
'-x, -y, -z'

loop_
_atom_site_type_symbol
_atom_site_label
_atom_site_fract_x
_atom_site_fract_y
_atom_site_fract_z
_atom_site_U_iso_or_equiv
_atom_site_adp_type
_atom_site_calc_flag
_atom_site_refinement_flags
_atom_site_occupancy
_atom_site_symmetry_multiplicity
C C1 -0.05337(18) 0.17906(15) 0.76350(12) 0.0387(3) Uani d . 1 1
C C2 -0.0663(2) 0.06833(18) 0.85866(14) 0.0476(4) Uani d . 1 1
H H2 0.0275 0.0203 0.8901 0.057 Uiso calc R 1 1
C C3 -0.2214(2) 0.0306(2) 0.90598(16) 0.0563(4) Uani d . 1 1
H H3 -0.2324 -0.0430 0.9702 0.068 Uiso calc R 1 1
C C4 -0.3602(2) 0.1021(2) 0.85825(16) 0.0540(4) Uani d . 1 1
H H4 -0.4641 0.0762 0.8907 0.065 Uiso calc R 1 1
C C5 -0.3457(2) 0.2109(2) 0.76326(16) 0.0548(4) Uani d . 1 1
H H5 -0.4397 0.2576 0.7314 0.066 Uiso calc R 1 1
C C6 -0.1920(2) 0.25156(19) 0.71465(14) 0.0489(4) Uani d . 1 1
H H6 -0.1817 0.3257 0.6507 0.059 Uiso calc R 1 1
C C7 0.1475(2) 0.19323(17) 0.50807(12) 0.0439(3) Uani d . 1 1
C C8 0.0691(3) 0.3166(2) 0.44803(15) 0.0596(5) Uani d . 1 1
H H8 0.0385 0.3851 0.4765 0.072 Uiso calc R 1 1
C C9 0.0389(3) 0.3323(2) 0.34425(16) 0.0668(6) Uani d . 1 1
H H9 -0.0130 0.4135 0.3020 0.080 Uiso calc R 1 1
C C10 0.0836(3) 0.2308(2) 0.30181(15) 0.0637(5) Uani d . 1 1
H H10 0.0627 0.2457 0.2312 0.076 Uiso calc R 1 1
C C11 0.1583(2) 0.1080(2) 0.36119(13) 0.0544(4) Uani d . 1 1
H H11 0.1858 0.0397 0.3322 0.065 Uiso calc R 1 1
C C12 0.1919(2) 0.08841(17) 0.46722(12) 0.0429(3) Uani d . 1 1
C C13 0.27195(19) -0.02364(15) 0.54893(12) 0.0403(3) Uani d . 1 1
C C14 0.27322(18) 0.01380(14) 0.63737(11) 0.0367(3) Uani d . 1 1
C C15 0.3524(3) -0.14616(18) 0.52664(14) 0.0522(4) Uani d . 1 1
C C16 0.4209(3) -0.26746(18) 0.61156(15) 0.0563(4) Uani d . 1 1
H H16A 0.3365 -0.2957 0.6730 0.068 Uiso calc R 1 1
H H16B 0.5119 -0.2449 0.6373 0.068 Uiso calc R 1 1
C C17 0.4816(4) -0.3835(2) 0.5708(2) 0.0767(7) Uani d . 1 1
H H17A 0.3896 -0.4137 0.5537 0.115 Uiso calc R 1 1
H H17B 0.5345 -0.4558 0.6265 0.115 Uiso calc R 1 1
H H17C 0.5589 -0.3542 0.5065 0.115 Uiso calc R 1 1
C C18 0.34816(19) -0.05675(15) 0.73895(11) 0.0380(3) Uani d . 1 1
H H18 0.4365 -0.0220 0.7510 0.046 Uiso calc R 1 1
C C19 0.29602(19) -0.16804(15) 0.81477(11) 0.0380(3) Uani d . 1 1
H H19 0.2011 -0.1976 0.8059 0.046 Uiso calc R 1 1
C C20 0.37971(18) -0.24690(14) 0.91153(11) 0.0360(3) Uani d . 1 1
C C21 0.5492(2) -0.24341(16) 0.90850(14) 0.0454(3) Uani d . 1 1
H H21 0.6053 -0.1874 0.8457 0.054 Uiso calc R 1 1
C C22 0.6361(2) -0.31934(18) 0.99463(15) 0.0510(4) Uani d . 1 1
H H22 0.7478 -0.3125 0.9913 0.061 Uiso calc R 1 1
C C23 0.5542(2) -0.40558(17) 1.08570(15) 0.0511(4) Uani d . 1 1
C C24 0.3899(2) -0.41643(16) 1.09468(13) 0.0462(4) Uani d . 1 1
H H24 0.3370 -0.4760 1.1569 0.055 Uiso calc R 1 1
C C25 0.30441(19) -0.33571(15) 1.00810(11) 0.0384(3) Uani d . 1 1
N N1 0.20107(17) 0.14790(13) 0.61298(10) 0.0410(3) Uani d . 1 1
N N2 0.12683(19) -0.34714(16) 1.02366(11) 0.0489(3) Uani d . 1 1
O O1 0.12824(18) 0.36656(12) 0.64011(11) 0.0580(3) Uani d . 1 1
O O2 0.25410(15) 0.17470(13) 0.78405(10) 0.0492(3) Uani d . 1 1
O O3 0.3708(3) -0.1422(2) 0.43278(14) 0.1065(8) Uani d . 1 1
O O4 0.03576(17) -0.25160(16) 0.97436(13) 0.0684(4) Uani d . 1 1
O O5 0.0783(2) -0.45267(19) 1.08539(15) 0.0913(6) Uani d . 1 1
S S1 0.14288(5) 0.22764(4) 0.70332(3) 0.04104(11) Uani d . 1 1
F F1 0.64046(18) -0.48260(14) 1.16881(11) 0.0778(4) Uani d . 1 1

loop_
_atom_site_aniso_label
_atom_site_aniso_U_11
_atom_site_aniso_U_22
_atom_site_aniso_U_33
_atom_site_aniso_U_12
_atom_site_aniso_U_13
_atom_site_aniso_U_23
C1 0.0383(7) 0.0433(7) 0.0372(7) -0.0005(5) -0.0030(5) -0.0194(6)
C2 0.0446(8) 0.0492(9) 0.0453(8) -0.0023(6) -0.0044(6) -0.0135(7)
C3 0.0536(10) 0.0562(10) 0.0553(10) -0.0114(8) 0.0045(8) -0.0171(8)
C4 0.0426(8) 0.0676(11) 0.0620(11) -0.0103(8) 0.0031(7) -0.0366(9)
C5 0.0401(8) 0.0756(12) 0.0585(10) 0.0042(8) -0.0096(7) -0.0372(10)
C6 0.0465(9) 0.0570(10) 0.0430(8) 0.0034(7) -0.0073(6) -0.0199(7)
C7 0.0439(8) 0.0475(8) 0.0315(6) -0.0027(6) -0.0015(6) -0.0055(6)
C8 0.0646(11) 0.0569(11) 0.0416(9) 0.0094(9) -0.0054(8) -0.0053(8)
C9 0.0628(12) 0.0732(13) 0.0416(9) 0.0056(10) -0.0100(8) 0.0033(9)
C10 0.0587(11) 0.0875(15) 0.0335(8) -0.0111(10) -0.0098(7) -0.0047(9)
C11 0.0584(10) 0.0704(12) 0.0337(7) -0.0154(9) -0.0069(7) -0.0131(7)
C12 0.0430(8) 0.0509(8) 0.0304(6) -0.0113(6) -0.0013(5) -0.0078(6)
C13 0.0456(8) 0.0412(7) 0.0322(6) -0.0095(6) -0.0010(5) -0.0100(5)
C14 0.0390(7) 0.0370(7) 0.0303(6) -0.0049(5) -0.0004(5) -0.0082(5)
C15 0.0694(11) 0.0485(9) 0.0438(8) -0.0094(8) -0.0045(8) -0.0216(7)
C16 0.0739(12) 0.0455(9) 0.0468(9) 0.0002(8) 0.0042(8) -0.0202(7)
C17 0.1053(19) 0.0522(11) 0.0682(13) -0.0006(11) 0.0154(13) -0.0298(10)
C18 0.0422(7) 0.0379(7) 0.0326(6) -0.0020(5) -0.0038(5) -0.0118(5)
C19 0.0397(7) 0.0407(7) 0.0315(6) -0.0033(5) -0.0026(5) -0.0110(5)
C20 0.0412(7) 0.0340(6) 0.0318(6) -0.0024(5) -0.0033(5) -0.0116(5)
C21 0.0423(8) 0.0421(8) 0.0453(8) -0.0035(6) -0.0041(6) -0.0085(6)
C22 0.0444(8) 0.0480(9) 0.0570(10) -0.0009(7) -0.0135(7) -0.0127(7)
C23 0.0628(11) 0.0431(8) 0.0458(8) 0.0028(7) -0.0217(8) -0.0105(7)
C24 0.0606(10) 0.0419(8) 0.0334(7) -0.0055(7) -0.0074(6) -0.0089(6)
C25 0.0460(8) 0.0367(7) 0.0322(6) -0.0055(5) -0.0031(5) -0.0119(5)
N1 0.0473(7) 0.0399(6) 0.0302(5) 0.0019(5) -0.0018(5) -0.0093(5)
N2 0.0490(8) 0.0547(8) 0.0382(7) -0.0129(6) 0.0003(6) -0.0096(6)
O1 0.0655(8) 0.0389(6) 0.0634(8) -0.0044(5) 0.0000(6) -0.0142(6)
O2 0.0431(6) 0.0580(7) 0.0523(7) -0.0025(5) -0.0092(5) -0.0258(6)
O3 0.187(2) 0.0818(12) 0.0574(9) 0.0227(13) -0.0319(12) -0.0396(9)
O4 0.0455(7) 0.0704(9) 0.0690(9) -0.0035(6) -0.0025(6) -0.0031(7)
O5 0.0707(10) 0.0820(11) 0.0877(12) -0.0339(9) -0.0065(9) 0.0192(9)
S1 0.0421(2) 0.03958(19) 0.0412(2) -0.00283(14) -0.00230(14) -0.01553(15)
F1 0.0838(9) 0.0747(8) 0.0621(7) -0.0007(7) -0.0385(7) 0.0009(6)

loop_
_atom_type_symbol
_atom_type_description
_atom_type_scat_dispersion_real
_atom_type_scat_dispersion_imag
_atom_type_scat_source
C C 0.0033 0.0016 'International Tables Vol C Tables 4.2.6.8 and 6.1.1.4'
H H 0.0000 0.0000 'International Tables Vol C Tables 4.2.6.8 and 6.1.1.4'
N N 0.0061 0.0033 'International Tables Vol C Tables 4.2.6.8 and 6.1.1.4'
O O 0.0106 0.0060 'International Tables Vol C Tables 4.2.6.8 and 6.1.1.4'
S S 0.1246 0.1234 'International Tables Vol C Tables 4.2.6.8 and 6.1.1.4'
F F 0.0171 0.0103 'International Tables Vol C Tables 4.2.6.8 and 6.1.1.4'

loop_
_geom_angle_atom_site_label_1
_geom_angle_atom_site_label_2
_geom_angle_atom_site_label_3
_geom_angle
C2 C1 C6 121.56(16)
C2 C1 S1 118.92(12)
C6 C1 S1 119.52(13)
C3 C2 C1 118.70(16)
C3 C2 H2 120.7
C1 C2 H2 120.7
C2 C3 C4 120.28(18)
C2 C3 H3 119.9
C4 C3 H3 119.9
C5 C4 C3 120.48(17)
C5 C4 H4 119.8
C3 C4 H4 119.8
C4 C5 C6 120.46(17)
C4 C5 H5 119.8
C6 C5 H5 119.8
C5 C6 C1 118.52(17)
C5 C6 H6 120.7
C1 C6 H6 120.7
C8 C7 C12 122.28(16)
C8 C7 N1 130.77(17)
C12 C7 N1 106.93(13)
C9 C8 C7 117.0(2)
C9 C8 H8 121.5
C7 C8 H8 121.5
C10 C9 C8 121.67(19)
C10 C9 H9 119.2
C8 C9 H9 119.2
C11 C10 C9 121.72(18)
C11 C10 H10 119.1
C9 C10 H10 119.1
C10 C11 C12 118.23(19)
C10 C11 H11 120.9
C12 C11 H11 120.9
C7 C12 C11 119.09(16)
C7 C12 C13 108.19(13)
C11 C12 C13 132.70(17)
C14 C13 C12 107.60(14)
C14 C13 C15 129.90(15)
C12 C13 C15 122.08(14)
C13 C14 N1 108.51(13)
C13 C14 C18 130.55(14)
N1 C14 C18 120.63(13)
O3 C15 C16 119.04(18)
O3 C15 C13 117.57(18)
C16 C15 C13 123.24(14)
C15 C16 C17 113.04(17)
C15 C16 H16A 109.0
C17 C16 H16A 109.0
C15 C16 H16B 109.0
C17 C16 H16B 109.0
H16A C16 H16B 107.8
C16 C17 H17A 109.5
C16 C17 H17B 109.5
H17A C17 H17B 109.5
C16 C17 H17C 109.5
H17A C17 H17C 109.5
H17B C17 H17C 109.5
C19 C18 C14 123.25(14)
C19 C18 H18 118.4
C14 C18 H18 118.4
C18 C19 C20 123.78(14)
C18 C19 H19 118.1
C20 C19 H19 118.1
C21 C20 C25 115.36(14)
C21 C20 C19 119.86(13)
C25 C20 C19 124.64(14)
C22 C21 C20 122.68(15)
C22 C21 H21 118.7
C20 C21 H21 118.7
C23 C22 C21 118.50(17)
C23 C22 H22 120.8
C21 C22 H22 120.8
F1 C23 C24 119.04(17)
F1 C23 C22 118.45(17)
C24 C23 C22 122.51(16)
C23 C24 C25 117.75(15)
C23 C24 H24 121.1
C25 C24 H24 121.1
C24 C25 C20 123.15(15)
C24 C25 N2 115.60(14)
C20 C25 N2 121.24(13)
C14 N1 C7 108.72(12)
C14 N1 S1 125.70(10)
C7 N1 S1 123.84(11)
O5 N2 O4 123.33(17)
O5 N2 C25 117.83(16)
O4 N2 C25 118.84(14)
O1 S1 O2 120.42(8)
O1 S1 N1 105.64(7)
O2 S1 N1 106.91(7)
O1 S1 C1 109.25(8)
O2 S1 C1 108.80(7)
N1 S1 C1 104.66(7)

loop_
_geom_bond_atom_site_label_1
_geom_bond_atom_site_label_2
_geom_bond_distance
C1 C2 1.385(2)
C1 C6 1.391(2)
C1 S1 1.7532(16)
C2 C3 1.383(3)
C2 H2 0.9300
C3 C4 1.383(3)
C3 H3 0.9300
C4 C5 1.374(3)
C4 H4 0.9300
C5 C6 1.385(3)
C5 H5 0.9300
C6 H6 0.9300
C7 C8 1.394(2)
C7 C12 1.397(2)
C7 N1 1.4155(19)
C8 C9 1.382(3)
C8 H8 0.9300
C9 C10 1.379(3)
C9 H9 0.9300
C10 C11 1.375(3)
C10 H10 0.9300
C11 C12 1.410(2)
C11 H11 0.9300
C12 C13 1.448(2)
C13 C14 1.373(2)
C13 C15 1.488(2)
C14 N1 1.4131(19)
C14 C18 1.467(2)
C15 O3 1.213(2)
C15 C16 1.482(3)
C16 C17 1.520(3)
C16 H16A 0.9700
C16 H16B 0.9700
C17 H17A 0.9600
C17 H17B 0.9600
C17 H17C 0.9600
C18 C19 1.330(2)
C18 H18 0.9300
C19 C20 1.4678(19)
C19 H19 0.9300
C20 C21 1.401(2)
C20 C25 1.403(2)
C21 C22 1.375(2)
C21 H21 0.9300
C22 C23 1.373(3)
C22 H22 0.9300
C23 F1 1.3465(19)
C23 C24 1.363(3)
C24 C25 1.384(2)
C24 H24 0.9300
C25 N2 1.466(2)
N1 S1 1.6824(13)
N2 O5 1.215(2)
N2 O4 1.216(2)
O1 S1 1.4193(13)
O2 S1 1.4235(13)

loop_
_geom_hbond_atom_site_label_D
_geom_hbond_atom_site_label_H
_geom_hbond_atom_site_label_A
_geom_hbond_site_symmetry_A
_geom_hbond_distance_DH
_geom_hbond_distance_HA
_geom_hbond_distance_DA
_geom_hbond_angle_DHA
_geom_hbond_publ_flag
C8 H8 O1 . 0.93 2.33 2.913(3) 120 y
C11 H11 O3 . 0.93 2.40 2.905(3) 114 y
C16 H16A F1 2_647 0.97 2.54 3.192(2) 124 y
C22 H22 O4 1_655 0.93 2.52 3.438(2) 170 y

loop_
_geom_torsion_atom_site_label_1
_geom_torsion_atom_site_label_2
_geom_torsion_atom_site_label_3
_geom_torsion_atom_site_label_4
_geom_torsion
C6 C1 C2 C3 -0.6(3)
S1 C1 C2 C3 179.82(14)
C1 C2 C3 C4 0.5(3)
C2 C3 C4 C5 0.2(3)
C3 C4 C5 C6 -0.7(3)
C4 C5 C6 C1 0.6(3)
C2 C1 C6 C5 0.0(2)
S1 C1 C6 C5 179.63(13)
C12 C7 C8 C9 -1.0(3)
N1 C7 C8 C9 177.10(18)
C7 C8 C9 C10 0.2(3)
C8 C9 C10 C11 1.0(3)
C9 C10 C11 C12 -1.3(3)
C8 C7 C12 C11 0.7(3)
N1 C7 C12 C11 -177.79(14)
C8 C7 C12 C13 179.31(17)
N1 C7 C12 C13 0.79(17)
C10 C11 C12 C7 0.4(3)
C10 C11 C12 C13 -177.72(17)
C7 C12 C13 C14 0.66(17)
C11 C12 C13 C14 178.97(17)
C7 C12 C13 C15 -172.65(15)
C11 C12 C13 C15 5.7(3)
C12 C13 C14 N1 -1.84(16)
C15 C13 C14 N1 170.76(16)
C12 C13 C14 C18 -175.29(15)
C15 C13 C14 C18 -2.7(3)
C14 C13 C15 O3 -161.0(2)
C12 C13 C15 O3 10.7(3)
C14 C13 C15 C16 14.4(3)
C12 C13 C15 C16 -173.90(17)
O3 C15 C16 C17 -10.1(3)
C13 C15 C16 C17 174.49(19)
C13 C14 C18 C19 -67.9(2)
N1 C14 C18 C19 119.31(17)
C14 C18 C19 C20 173.75(13)
C18 C19 C20 C21 -26.3(2)
C18 C19 C20 C25 158.25(15)
C25 C20 C21 C22 -1.3(2)
C19 C20 C21 C22 -177.11(15)
C20 C21 C22 C23 2.4(3)
C21 C22 C23 F1 178.20(16)
C21 C22 C23 C24 -1.5(3)
F1 C23 C24 C25 179.81(15)
C22 C23 C24 C25 -0.5(3)
C23 C24 C25 C20 1.7(2)
C23 C24 C25 N2 -177.55(15)
C21 C20 C25 C24 -0.8(2)
C19 C20 C25 C24 174.77(14)
C21 C20 C25 N2 178.40(14)
C19 C20 C25 N2 -6.0(2)
C13 C14 N1 C7 2.37(17)
C18 C14 N1 C7 176.59(13)
C13 C14 N1 S1 167.73(11)
C18 C14 N1 S1 -18.1(2)
C8 C7 N1 C14 179.72(18)
C12 C7 N1 C14 -1.92(17)
C8 C7 N1 S1 14.0(3)
C12 C7 N1 S1 -167.62(11)
C24 C25 N2 O5 -27.0(2)
C20 C25 N2 O5 153.67(18)
C24 C25 N2 O4 153.21(16)
C20 C25 N2 O4 -26.1(2)
C14 N1 S1 O1 161.77(13)
C7 N1 S1 O1 -34.98(15)
C14 N1 S1 O2 32.38(15)
C7 N1 S1 O2 -164.37(13)
C14 N1 S1 C1 -82.94(14)
C7 N1 S1 C1 80.31(14)
C2 C1 S1 O1 -154.93(13)
C6 C1 S1 O1 25.46(15)
C2 C1 S1 O2 -21.66(15)
C6 C1 S1 O2 158.73(12)
C2 C1 S1 N1 92.33(13)
C6 C1 S1 N1 -87.28(13)
